data_2102537
loop_
_publ_author_name
'Prof. Clemente Dore Augusto'
'Prof. Marzotto Armando'

_publ_section_title
;
 30 Space-group corrections: two examples of false polymorphism and one
 of incorrect interpretation of the fine details of an IR spectrum
;
_journal_issue 3
_journal_name_full 'Acta Crystallographica Section B'
_journal_page_first 287
_journal_page_last 292
_journal_paper_doi 10.1107/S0108768104006391
_journal_volume 60
_journal_year 2004
_chemical_formula_moiety 'C6 H18 Cl2 N2 Pd'
_chemical_formula_sum 'C6 H18 Cl2 N2 Pd'
_chemical_formula_weight 295.54
_chemical_name_systematic
;
bis(n-propylamine)dichloropalladium(II)
;
_space_group_IT_number 12
_symmetry_cell_setting monoclinic
_symmetry_space_group_name_Hall '-C 2y'
_symmetry_space_group_name_H-M 'C 1 2/m 1'
_atom_sites_solution_hydrogens ' ?               '
_atom_sites_solution_primary ' ?               '
_atom_sites_solution_secondary ' ?               '
_cell_angle_alpha 90
_cell_angle_beta 92.65(3)
_cell_angle_gamma 90
_cell_formula_units_Z 2
_cell_length_a 8.929(2)
_cell_length_b 8.437(2)
_cell_length_c 7.542(2)
_cell_measurement_temperature 0
_cell_volume 567.6(2)
_computing_publication_material 'PLATON (Spek, 1990)'
_diffrn_radiation_type MoK\\a
_diffrn_radiation_wavelength 0.71070
_diffrn_reflns_reduction_process
;
 ?
;
_exptl_absorpt_coefficient_mu 2.056
_exptl_absorpt_correction_type ' ?               '
_exptl_crystal_colour ' ?               '
_exptl_crystal_density_diffrn 1.729
_exptl_crystal_density_method 'nt Measured'
_exptl_crystal_description ' ?               '
_exptl_crystal_F_000 296
_refine_ls_abs_structure_Flack nne
_refine_ls_extinction_method ' ?               '
_refine_ls_hydrogen_treatment 'see text         '
_refine_ls_number_restraints 0
_refine_ls_weighting_scheme ?
_cod_data_source_file bs0022.cif
_cod_data_source_block 30
_cod_depositor_comments
;
The following automatic conversions were performed:

'_symmetry_cell_setting' tag value 'Monclinic' was replaced with
'monoclinic' value.

Automatic conversion script
Id: cif_fix_values 1646 2011-03-28 12:23:43Z adriana 
;
_cod_original_sg_symbol_H-M 'C 2/m'
_cod_database_code 2102537

loop_
_symmetry_equiv_pos_as_xyz
x,y,z
-x,y,-z
-x,-y,-z
x,-y,z
1/2+x,1/2+y,z
1/2-x,1/2+y,-z
1/2-x,1/2-y,-z
1/2+x,1/2-y,z

loop_
_atom_site_label
_atom_site_fract_x
_atom_site_fract_y
_atom_site_fract_z
_atom_site_U_iso_or_equiv
_atom_site_thermal_displace_type
_atom_site_occupancy
_atom_site_type_symbol
Pd1 0 0 1 0.02 Uiso 1 Pd
Cl1 0 0.272 1 0.02 Uiso 1 Cl
N1 0.1963 0 0.8671 0.02 Uiso 1 N
C1 0.1661 0 0.67330 0.02 Uiso 1 C
C2 0.3076 0 0.569 0.02 Uiso 1 C
C3 0.2705 0 0.3725 0.02 Uiso 1 C
H1 0.25054 0.08630 0.89844 0.02 Uiso 1 H
H2 0.10700 0.09286 0.64064 0.02 Uiso 1 H
H3 0.36696 0.09303 0.60024 0.02 Uiso 1 H
H4 0.36158 0 0.30969 0.02 Uiso 1 H
H5 0.21400 0.09346 0.34099 0.02 Uiso 1 H

loop_
_atom_type_symbol
_atom_type_description
_atom_type_scat_dispersion_real
_atom_type_scat_dispersion_imag
_atom_type_scat_source
Pd Pd -0.9988 1.0072 'International Tables Vol C Tables 4.2.6.8 and 6.1.1.4'
N N 0.0061 0.0033 'International Tables Vol C Tables 4.2.6.8 and 6.1.1.4'
Cl Cl 0.1484 0.1585 'International Tables Vol C Tables 4.2.6.8 and 6.1.1.4'
H H 0.0000 0.0000 'International Tables Vol C Tables 4.2.6.8 and 6.1.1.4'
C C 0.0033 0.0016 'International Tables Vol C Tables 4.2.6.8 and 6.1.1.4'

loop_
_geom_angle_atom_site_label_1
_geom_angle_atom_site_label_2
_geom_angle_atom_site_label_3
_geom_angle_site_symmetry_1
_geom_angle_site_symmetry_3
_geom_angle
_geom_angle_publ_flag
Cl1 Pd1 N1 . . 90.00(3) y
Cl1 Pd1 N1 . 2_557 90.00(3) y
Cl1 Pd1 Cl1 . 3_557 180 y
N1 Pd1 N1 . 2_557 180 y
Cl1 Pd1 N1 3_557 . 90.00(3) y
Cl1 Pd1 N1 3_557 2_557 90.00(3) y
Pd1 N1 C1 . . 111.22(3) y
Pd1 N1 H1 . 4_555 109.39 n
C1 N1 H1 . . 109.39 n
Pd1 N1 H1 . . 109.39 n
H1 N1 H1 . 4_555 108.01 n
C1 N1 H1 . 4_555 109.39 n
N1 C1 C2 . . 113.27(3) y
C1 C2 C3 . . 111.09(3) n
N1 C1 H2 . . 108.92 n
N1 C1 H2 . 4_555 108.92 n
C2 C1 H2 . . 108.92 n
C2 C1 H2 . 4_555 108.92 n
H2 C1 H2 . 4_555 107.74 n
C1 C2 H3 . . 109.42 n
C1 C2 H3 . 4_555 109.42 n
C3 C2 H3 . . 109.42 n
C3 C2 H3 . 4_555 109.42 n
H3 C2 H3 . 4_555 108.02 n
C2 C3 H4 . . 109.47 n
C2 C3 H5 . . 109.47 n
C2 C3 H5 . 4_555 109.47 n
H4 C3 H5 . . 108.99 n
H4 C3 H5 . 4_555 108.99 n
H5 C3 H5 . 4_555 110.44 n

loop_
_geom_bond_atom_site_label_1
_geom_bond_atom_site_label_2
_geom_bond_site_symmetry_2
_geom_bond_distance
_geom_bond_publ_flag
Pd1 Cl1 . 2.2949(6) y
Pd1 N1 . 2.0590(5) y
Pd1 N1 2_557 2.0590(5) y
Pd1 Cl1 3_557 2.2949(6) y
N1 C1 . 1.4740(4) y
N1 H1 . 0.9 n
C1 C2 . 1.5189(4) n
C2 C3 . 1.5036(4) n
C1 H2 . 0.97 n
C2 H3 . 0.97 n
C3 H4 . 0.96 n
C3 H5 . 0.96 n

loop_
_geom_contact_atom_site_label_1
_geom_contact_atom_site_label_2
_geom_contact_distance
_geom_contact_site_symmetry_2
_geom_contact_publ_flag
Pd1 C3 3.6192(10) 1_556 n
Pd1 C3 3.6192(10) 3_556 n
Pd1 C3 3.6192(10) 2_556 n
Pd1 C3 3.6192(10) 4_556 n
Pd1 H5 3.2299 1_556 n
Pd1 H5 3.2299 3_556 n
Pd1 H5 3.2299 2_556 n
Pd1 H5 3.2299 4_556 n
Cl1 N1 3.4362(9) 5_455 n
Cl1 N1 3.4362(9) 6_557 n
Cl1 N1 3.4362(9) 7_557 n
Cl1 N1 3.4362(9) 8_455 n
Cl1 H1 2.6115 7_557 n
Cl1 H1 2.6115 8_455 n
N1 Cl1 3.4362(9) 5_545 n
N1 Cl1 3.4362(9) 6_547 n
N1 Cl1 3.4362(9) 7_557 n
N1 Cl1 3.4362(9) 8_555 n
C3 Pd1 3.6192(10) 2_556 n
C3 Pd1 3.6192(10) 3_556 n
C3 Pd1 3.6192(10) 1_554 n
C3 Pd1 3.6192(10) 4_554 n
C2 H4 3.0516 2_656 n
C2 H4 3.0516 3_656 n
H1 H3 2.5215 . n
H1 Cl1 2.6115 7_557 n
H1 Cl1 2.6115 8_555 n
H2 H5 2.494 . n
H3 H1 2.5215 . n
H4 C2 3.0516 2_656 n
H4 C2 3.0516 3_656 n
H5 Pd1 3.2299 1_554 n
H5 H2 2.494 . n
H5 Pd1 3.2299 2_556 n
H5 Pd1 3.2299 3_556 n
H5 Pd1 3.2299 4_554 n

loop_
_geom_hbond_atom_site_label_D
_geom_hbond_atom_site_label_H
_geom_hbond_atom_site_label_A
_geom_hbond_site_symmetry_A
_geom_hbond_distance_DH
_geom_hbond_distance_HA
_geom_hbond_distance_DA
_geom_hbond_angle_DHA
_geom_hbond_publ_flag
N1 H1 Cl1 7_557 0.9 2.61 3.4362(9) 153 y
N1 H1 Cl1 8_555 0.9 2.61 3.4362(9) 153 y

loop_
_geom_torsion_atom_site_label_1
_geom_torsion_atom_site_label_2
_geom_torsion_atom_site_label_3
_geom_torsion_atom_site_label_4
_geom_torsion
_geom_torsion_publ_flag
Cl1 Pd1 N1 C1 -90.00(3) n
Pd1 N1 C1 C2 180.00(3) n
N1 C1 C2 C3 -180.00(3) n
